data_7025880
loop_
_publ_author_name
'Starosta, Rados\/law'
'Bazan\'ow, Barbara'
'Barszczewski, Wojciech'

_publ_section_title
;
 Chalcogenides of the aminomethylphosphines derived from
 1-methylpiperazine, 1-ethylpiperazine and morpholine: NMR, DFT and
 structural studies for determination of electronic and steric properties
 of the phosphines.
;
_journal_issue 32
_journal_name_full 'Dalton transactions (Cambridge, England : 2003)'
_journal_page_first 7547
_journal_page_last 7555
_journal_paper_doi 10.1039/c0dt00037j
_journal_volume 39
_journal_year 2010
_chemical_formula_moiety 'C15 H30 N3 O4 P'
_chemical_formula_sum 'C15 H30 N3 O4 P'
_chemical_formula_weight 347.39
_chemical_name_systematic
;
4,4',4''-phosphoryltris(methylene)trimorpholine
;
_space_group_IT_number 14
_symmetry_cell_setting monoclinic
_symmetry_space_group_name_Hall '-P 2ybc'
_symmetry_space_group_name_H-M 'P 1 21/c 1'
_atom_sites_solution_hydrogens geom
_atom_sites_solution_primary direct
_atom_sites_solution_secondary difmap
_audit_creation_method SHELXL-97
_cell_angle_alpha 90.00
_cell_angle_beta 93.96(2)
_cell_angle_gamma 90.00
_cell_formula_units_Z 4
_cell_length_a 11.168(3)
_cell_length_b 16.493(3)
_cell_length_c 9.919(2)
_cell_measurement_reflns_used 3150
_cell_measurement_temperature 100(2)
_cell_measurement_theta_max 25.08
_cell_measurement_theta_min 2.93
_cell_volume 1822.7(7)
_computing_cell_refinement 'CrysAlis RED (Oxford Diffraction, date)'
_computing_data_collection 'CrysAlis CCD (Oxford Diffraction, date)'
_computing_data_reduction 'CrysAlis RED '
_computing_molecular_graphics 'SHELXTL (Bruker, 1999)'
_computing_publication_material SHELXL-97
_computing_structure_refinement 'SHELXL-97 (Sheldrick, 1997)'
_computing_structure_solution 'SHELXS-97 (Sheldrick, 1997)'
_diffrn_ambient_temperature 100(2)
_diffrn_measured_fraction_theta_full 0.999
_diffrn_measured_fraction_theta_max 0.997
_diffrn_measurement_device_type KM4-CCD
_diffrn_measurement_method /w
_diffrn_radiation_monochromator graphite
_diffrn_radiation_source 'fine-focus sealed tube'
_diffrn_radiation_type MoK\a
_diffrn_radiation_wavelength 0.71073
_diffrn_reflns_av_R_equivalents 0.0415
_diffrn_reflns_av_sigmaI/netI 0.0303
_diffrn_reflns_limit_h_max 13
_diffrn_reflns_limit_h_min -13
_diffrn_reflns_limit_k_max 19
_diffrn_reflns_limit_k_min -19
_diffrn_reflns_limit_l_max 11
_diffrn_reflns_limit_l_min -11
_diffrn_reflns_number 17280
_diffrn_reflns_theta_full 25.00
_diffrn_reflns_theta_max 25.08
_diffrn_reflns_theta_min 2.93
_exptl_absorpt_coefficient_mu 0.173
_exptl_absorpt_correction_T_max 0.789
_exptl_absorpt_correction_T_min 0.567
_exptl_absorpt_correction_type analytical
_exptl_absorpt_process_details 'Oxford Diffraction, CrysAlis 1.171.30'
_exptl_crystal_colour colorless
_exptl_crystal_density_diffrn 1.266
_exptl_crystal_density_method 'not measured'
_exptl_crystal_description plate
_exptl_crystal_F_000 752
_exptl_crystal_size_max 0.12
_exptl_crystal_size_mid 0.12
_exptl_crystal_size_min 0.10
_refine_diff_density_max 0.327
_refine_diff_density_min -0.279
_refine_diff_density_rms 0.041
_refine_ls_extinction_method none
_refine_ls_goodness_of_fit_ref 1.042
_refine_ls_hydrogen_treatment constr
_refine_ls_matrix_type full
_refine_ls_number_parameters 208
_refine_ls_number_reflns 3223
_refine_ls_number_restraints 0
_refine_ls_restrained_S_all 1.042
_refine_ls_R_factor_all 0.0476
_refine_ls_R_factor_gt 0.0315
_refine_ls_shift/su_max 0.001
_refine_ls_shift/su_mean 0.000
_refine_ls_structure_factor_coef Fsqd
_refine_ls_weighting_details 'calc w=1/[\s^2^(Fo^2^)+(0.0372P)^2^+0.4381P] where P=(Fo^2^+2Fc^2^)/3'
_refine_ls_weighting_scheme calc
_refine_ls_wR_factor_gt 0.0715
_refine_ls_wR_factor_ref 0.0773
_reflns_number_gt 2529
_reflns_number_total 3223
_reflns_threshold_expression >2sigma(I)
_cod_data_source_file c0dt00037j.txt
_cod_data_source_block star12dc
_cod_depositor_comments
;
The following automatic conversions were performed:

'_symmetry_cell_setting' value 'Monoclinic' changed to 'monoclinic'
according to /home/saulius/struct/CIF-dictionaries/cif_core.dic
dictionary named 'cif_core.dic' version 2.4.2 from 2011-04-26.

Automatic conversion script
Id: cif_fix_values 1891 2012-01-12 08:04:46Z andrius 
;
_cod_original_sg_symbol_H-M P2(1)/c
_cod_database_code 7025880

loop_
_symmetry_equiv_pos_as_xyz
'x, y, z'
'-x, y+1/2, -z+1/2'
'-x, -y, -z'
'x, -y-1/2, z-1/2'

loop_
_atom_site_label
_atom_site_type_symbol
_atom_site_fract_x
_atom_site_fract_y
_atom_site_fract_z
_atom_site_U_iso_or_equiv
_atom_site_adp_type
_atom_site_occupancy
_atom_site_symmetry_multiplicity
_atom_site_calc_flag
_atom_site_refinement_flags
P1 P 0.50027(4) 0.71059(2) 0.24279(4) 0.01483(11) Uani 1 1 d .
O1 O 0.50894(9) 0.69503(6) 0.09592(10) 0.0196(3) Uani 1 1 d .
C11 C 0.42702(14) 0.63015(9) 0.33394(15) 0.0180(3) Uani 1 1 d .
H11A H 0.4892 0.5968 0.3835 0.022 Uiso 1 1 calc R
H11B H 0.3768 0.6550 0.4012 0.022 Uiso 1 1 calc R
N11 N 0.35189(11) 0.57775(7) 0.24424(12) 0.0169(3) Uani 1 1 d .
C12 C 0.42468(15) 0.51476(9) 0.18556(16) 0.0204(4) Uani 1 1 d .
H12A H 0.4660 0.4823 0.2588 0.025 Uiso 1 1 calc R
H12B H 0.4866 0.5403 0.1327 0.025 Uiso 1 1 calc R
C13 C 0.34649(15) 0.46004(10) 0.09486(16) 0.0238(4) Uani 1 1 d .
H13A H 0.3097 0.4921 0.0184 0.029 Uiso 1 1 calc R
H13B H 0.3967 0.4173 0.0573 0.029 Uiso 1 1 calc R
O14 O 0.25416(10) 0.42317(6) 0.16597(11) 0.0259(3) Uani 1 1 d .
C15 C 0.18222(15) 0.48427(10) 0.22276(18) 0.0253(4) Uani 1 1 d .
H15A H 0.1192 0.4581 0.2732 0.030 Uiso 1 1 calc R
H15B H 0.1421 0.5169 0.1491 0.030 Uiso 1 1 calc R
C16 C 0.25699(15) 0.53936(10) 0.31693(16) 0.0218(4) Uani 1 1 d .
H16A H 0.2051 0.5816 0.3533 0.026 Uiso 1 1 calc R
H16B H 0.2933 0.5075 0.3938 0.026 Uiso 1 1 calc R
C21 C 0.64274(14) 0.72576(9) 0.33898(15) 0.0177(3) Uani 1 1 d .
H21A H 0.6782 0.7778 0.3121 0.021 Uiso 1 1 calc R
H21B H 0.6289 0.7290 0.4364 0.021 Uiso 1 1 calc R
N21 N 0.72722(11) 0.65989(7) 0.31708(12) 0.0162(3) Uani 1 1 d .
C22 C 0.81480(15) 0.65122(10) 0.43329(16) 0.0223(4) Uani 1 1 d .
H22A H 0.7725 0.6392 0.5155 0.027 Uiso 1 1 calc R
H22B H 0.8594 0.7027 0.4483 0.027 Uiso 1 1 calc R
C23 C 0.90162(16) 0.58347(11) 0.40798(17) 0.0279(4) Uani 1 1 d .
H23A H 0.9602 0.5780 0.4870 0.033 Uiso 1 1 calc R
H23B H 0.8570 0.5317 0.3970 0.033 Uiso 1 1 calc R
O24 O 0.96413(10) 0.59868(7) 0.28993(12) 0.0282(3) Uani 1 1 d .
C25 C 0.87994(15) 0.60721(10) 0.17598(17) 0.0257(4) Uani 1 1 d .
H25A H 0.8353 0.5558 0.1612 0.031 Uiso 1 1 calc R
H25B H 0.9236 0.6183 0.0944 0.031 Uiso 1 1 calc R
C26 C 0.79216(15) 0.67514(10) 0.19576(16) 0.0205(4) Uani 1 1 d .
H26A H 0.8359 0.7273 0.2055 0.025 Uiso 1 1 calc R
H26B H 0.7344 0.6790 0.1157 0.025 Uiso 1 1 calc R
C31 C 0.42087(14) 0.80285(9) 0.28233(15) 0.0176(3) Uani 1 1 d .
H31A H 0.4497 0.8207 0.3742 0.021 Uiso 1 1 calc R
H31B H 0.4423 0.8456 0.2183 0.021 Uiso 1 1 calc R
N31 N 0.29024(11) 0.79636(8) 0.27717(12) 0.0172(3) Uani 1 1 d .
C32 C 0.23786(15) 0.78907(12) 0.13891(17) 0.0301(4) Uani 1 1 d .
H32A H 0.2691 0.7398 0.0965 0.036 Uiso 1 1 calc R
H32B H 0.2606 0.8366 0.0855 0.036 Uiso 1 1 calc R
C33 C 0.10296(17) 0.78410(13) 0.1391(2) 0.0451(6) Uani 1 1 d .
H33A H 0.0681 0.7785 0.0451 0.054 Uiso 1 1 calc R
H33B H 0.0806 0.7354 0.1901 0.054 Uiso 1 1 calc R
O34 O 0.05469(11) 0.85468(8) 0.19906(12) 0.0330(3) Uani 1 1 d .
C35 C 0.10467(16) 0.86271(11) 0.33430(17) 0.0295(4) Uani 1 1 d .
H35A H 0.0810 0.8155 0.3880 0.035 Uiso 1 1 calc R
H35B H 0.0722 0.9121 0.3752 0.035 Uiso 1 1 calc R
C36 C 0.23957(15) 0.86805(10) 0.33944(16) 0.0223(4) Uani 1 1 d .
H36A H 0.2635 0.9174 0.2911 0.027 Uiso 1 1 calc R
H36B H 0.2719 0.8724 0.4347 0.027 Uiso 1 1 calc R

loop_
_atom_site_aniso_label
_atom_site_aniso_U_11
_atom_site_aniso_U_22
_atom_site_aniso_U_33
_atom_site_aniso_U_23
_atom_site_aniso_U_13
_atom_site_aniso_U_12
P1 0.0125(2) 0.0149(2) 0.0169(2) 0.00004(16) 0.00020(15) -0.00045(17)
O1 0.0179(6) 0.0240(6) 0.0171(6) -0.0007(4) 0.0015(5) -0.0014(5)
C11 0.0180(9) 0.0175(8) 0.0186(8) -0.0004(6) 0.0019(7) -0.0005(7)
N11 0.0134(7) 0.0158(7) 0.0218(7) -0.0016(5) 0.0034(5) -0.0008(5)
C12 0.0178(9) 0.0167(8) 0.0271(9) -0.0012(6) 0.0045(7) 0.0026(7)
C13 0.0264(10) 0.0183(8) 0.0269(9) -0.0015(7) 0.0030(7) 0.0013(7)
O14 0.0257(7) 0.0161(6) 0.0363(7) -0.0027(5) 0.0039(5) -0.0033(5)
C15 0.0183(9) 0.0226(9) 0.0352(10) -0.0010(7) 0.0040(8) -0.0027(7)
C16 0.0184(9) 0.0209(8) 0.0268(9) 0.0002(7) 0.0060(7) -0.0011(7)
C21 0.0158(9) 0.0180(8) 0.0190(8) -0.0019(6) 0.0001(7) -0.0004(6)
N21 0.0130(7) 0.0180(7) 0.0174(7) -0.0011(5) -0.0005(5) 0.0018(5)
C22 0.0208(9) 0.0242(9) 0.0212(8) -0.0010(7) -0.0038(7) 0.0022(7)
C23 0.0242(10) 0.0284(10) 0.0303(10) -0.0012(7) -0.0039(8) 0.0063(8)
O24 0.0164(6) 0.0333(7) 0.0348(7) -0.0044(5) 0.0001(5) 0.0065(5)
C25 0.0209(9) 0.0281(9) 0.0280(9) -0.0053(7) 0.0019(7) 0.0017(8)
C26 0.0173(9) 0.0229(8) 0.0215(8) -0.0010(7) 0.0022(7) 0.0003(7)
C31 0.0165(9) 0.0154(8) 0.0203(8) -0.0005(6) -0.0020(6) 0.0001(7)
N31 0.0144(7) 0.0168(7) 0.0201(7) -0.0020(5) 0.0006(5) 0.0022(6)
C32 0.0216(10) 0.0407(11) 0.0270(9) -0.0155(8) -0.0055(7) 0.0114(8)
C33 0.0222(11) 0.0493(13) 0.0616(14) -0.0305(11) -0.0135(9) 0.0133(9)
O34 0.0210(7) 0.0399(7) 0.0372(7) -0.0081(6) -0.0040(5) 0.0123(6)
C35 0.0291(11) 0.0325(10) 0.0277(9) 0.0040(8) 0.0071(8) 0.0114(8)
C36 0.0259(10) 0.0201(8) 0.0206(8) -0.0026(7) 0.0005(7) 0.0077(7)

loop_
_atom_type_symbol
_atom_type_description
_atom_type_scat_dispersion_real
_atom_type_scat_dispersion_imag
_atom_type_scat_source
C C 0.0033 0.0016 'International Tables Vol C Tables 4.2.6.8 and 6.1.1.4'
H H 0.0000 0.0000 'International Tables Vol C Tables 4.2.6.8 and 6.1.1.4'
N N 0.0061 0.0033 'International Tables Vol C Tables 4.2.6.8 and 6.1.1.4'
O O 0.0106 0.0060 'International Tables Vol C Tables 4.2.6.8 and 6.1.1.4'
P P 0.1023 0.0942 'International Tables Vol C Tables 4.2.6.8 and 6.1.1.4'

loop_
_geom_angle_atom_site_label_1
_geom_angle_atom_site_label_2
_geom_angle_atom_site_label_3
_geom_angle
O1 P1 C21 115.10(7)
O1 P1 C31 114.91(7)
C21 P1 C31 101.20(7)
O1 P1 C11 114.83(7)
C21 P1 C11 104.22(7)
C31 P1 C11 105.01(8)
N11 C11 P1 112.64(10)
N11 C11 H11A 109.1
P1 C11 H11A 109.1
N11 C11 H11B 109.1
P1 C11 H11B 109.1
H11A C11 H11B 107.8
C11 N11 C12 110.49(12)
C11 N11 C16 111.09(12)
C12 N11 C16 109.22(12)
N11 C12 C13 110.30(13)
N11 C12 H12A 109.6
C13 C12 H12A 109.6
N11 C12 H12B 109.6
C13 C12 H12B 109.6
H12A C12 H12B 108.1
O14 C13 C12 111.64(13)
O14 C13 H13A 109.3
C12 C13 H13A 109.3
O14 C13 H13B 109.3
C12 C13 H13B 109.3
H13A C13 H13B 108.0
C13 O14 C15 109.88(12)
O14 C15 C16 111.45(14)
O14 C15 H15A 109.3
C16 C15 H15A 109.3
O14 C15 H15B 109.3
C16 C15 H15B 109.3
H15A C15 H15B 108.0
N11 C16 C15 110.05(13)
N11 C16 H16A 109.7
C15 C16 H16A 109.7
N11 C16 H16B 109.7
C15 C16 H16B 109.7
H16A C16 H16B 108.2
N21 C21 P1 111.72(10)
N21 C21 H21A 109.3
P1 C21 H21A 109.3
N21 C21 H21B 109.3
P1 C21 H21B 109.3
H21A C21 H21B 107.9
C21 N21 C22 110.93(11)
C21 N21 C26 110.73(12)
C22 N21 C26 108.69(13)
N21 C22 C23 110.01(13)
N21 C22 H22A 109.7
C23 C22 H22A 109.7
N21 C22 H22B 109.7
C23 C22 H22B 109.7
H22A C22 H22B 108.2
O24 C23 C22 111.24(14)
O24 C23 H23A 109.4
C22 C23 H23A 109.4
O24 C23 H23B 109.4
C22 C23 H23B 109.4
H23A C23 H23B 108.0
C23 O24 C25 109.55(13)
O24 C25 C26 111.62(13)
O24 C25 H25A 109.3
C26 C25 H25A 109.3
O24 C25 H25B 109.3
C26 C25 H25B 109.3
H25A C25 H25B 108.0
N21 C26 C25 109.93(13)
N21 C26 H26A 109.7
C25 C26 H26A 109.7
N21 C26 H26B 109.7
C25 C26 H26B 109.7
H26A C26 H26B 108.2
N31 C31 P1 115.61(10)
N31 C31 H31A 108.4
P1 C31 H31A 108.4
N31 C31 H31B 108.4
P1 C31 H31B 108.4
H31A C31 H31B 107.4
C32 N31 C31 111.96(13)
C32 N31 C36 108.75(12)
C31 N31 C36 109.88(12)
N31 C32 C33 109.82(15)
N31 C32 H32A 109.7
C33 C32 H32A 109.7
N31 C32 H32B 109.7
C33 C32 H32B 109.7
H32A C32 H32B 108.2
O34 C33 C32 111.19(15)
O34 C33 H33A 109.4
C32 C33 H33A 109.4
O34 C33 H33B 109.4
C32 C33 H33B 109.4
H33A C33 H33B 108.0
C35 O34 C33 109.47(13)
O34 C35 C36 111.32(14)
O34 C35 H35A 109.4
C36 C35 H35A 109.4
O34 C35 H35B 109.4
C36 C35 H35B 109.4
H35A C35 H35B 108.0
N31 C36 C35 110.66(14)
N31 C36 H36A 109.5
C35 C36 H36A 109.5
N31 C36 H36B 109.5
C35 C36 H36B 109.5
H36A C36 H36B 108.1

loop_
_geom_bond_atom_site_label_1
_geom_bond_atom_site_label_2
_geom_bond_distance
P1 O1 1.4889(11)
P1 C21 1.8152(16)
P1 C31 1.8175(16)
P1 C11 1.8301(16)
C11 N11 1.4626(19)
C11 H11A 0.9900
C11 H11B 0.9900
N11 C12 1.464(2)
N11 C16 1.466(2)
C12 C13 1.509(2)
C12 H12A 0.9900
C12 H12B 0.9900
C13 O14 1.425(2)
C13 H13A 0.9900
C13 H13B 0.9900
O14 C15 1.429(2)
C15 C16 1.513(2)
C15 H15A 0.9900
C15 H15B 0.9900
C16 H16A 0.9900
C16 H16B 0.9900
C21 N21 1.4649(19)
C21 H21A 0.9900
C21 H21B 0.9900
N21 C22 1.4664(19)
N21 C26 1.469(2)
C22 C23 1.512(2)
C22 H22A 0.9900
C22 H22B 0.9900
C23 O24 1.426(2)
C23 H23A 0.9900
C23 H23B 0.9900
O24 C25 1.426(2)
C25 C26 1.511(2)
C25 H25A 0.9900
C25 H25B 0.9900
C26 H26A 0.9900
C26 H26B 0.9900
C31 N31 1.460(2)
C31 H31A 0.9900
C31 H31B 0.9900
N31 C32 1.458(2)
N31 C36 1.4656(19)
C32 C33 1.509(3)
C32 H32A 0.9900
C32 H32B 0.9900
C33 O34 1.430(2)
C33 H33A 0.9900
C33 H33B 0.9900
O34 C35 1.423(2)
C35 C36 1.506(2)
C35 H35A 0.9900
C35 H35B 0.9900
C36 H36A 0.9900
C36 H36B 0.9900

loop_
_geom_hbond_atom_site_label_D
_geom_hbond_atom_site_label_H
_geom_hbond_atom_site_label_A
_geom_hbond_distance_DH
_geom_hbond_distance_HA
_geom_hbond_distance_DA
_geom_hbond_angle_DHA
_geom_hbond_site_symmetry_A
C12 H12B O1 0.99 2.59 3.261(2) 125 .
C26 H26B O1 0.99 2.53 3.266(2) 132 .
C21 H21A O14 0.99 2.52 3.455(2) 158 2_655
C21 H21B O1 0.99 2.48 3.311(2) 141 4_576
C23 H23A O34 0.99 2.54 3.4083(17) 146 4_676
C31 H31A O1 0.99 2.27 3.197(2) 156 4_576

loop_
_geom_torsion_atom_site_label_1
_geom_torsion_atom_site_label_2
_geom_torsion_atom_site_label_3
_geom_torsion_atom_site_label_4
_geom_torsion
O1 P1 C11 N11 -20.35(13)
C21 P1 C11 N11 -147.18(11)
C31 P1 C11 N11 106.84(11)
P1 C11 N11 C12 83.61(14)
P1 C11 N11 C16 -155.01(11)
C11 N11 C12 C13 179.09(13)
C16 N11 C12 C13 56.61(16)
N11 C12 C13 O14 -57.97(17)
C12 C13 O14 C15 57.93(17)
C13 O14 C15 C16 -58.10(17)
C11 N11 C16 C15 -178.86(13)
C12 N11 C16 C15 -56.74(16)
O14 C15 C16 N11 58.25(18)
O1 P1 C21 N21 -52.17(13)
C31 P1 C21 N21 -176.70(11)
C11 P1 C21 N21 74.49(12)
P1 C21 N21 C22 -154.08(11)
P1 C21 N21 C26 85.14(13)
C21 N21 C22 C23 -179.51(13)
C26 N21 C22 C23 -57.54(17)
N21 C22 C23 O24 59.17(18)
C22 C23 O24 C25 -58.59(17)
C23 O24 C25 C26 58.45(17)
C21 N21 C26 C25 179.23(12)
C22 N21 C26 C25 57.14(16)
O24 C25 C26 N21 -58.55(17)
O1 P1 C31 N31 83.22(12)
C21 P1 C31 N31 -152.13(11)
C11 P1 C31 N31 -43.92(13)
P1 C31 N31 C32 -71.62(15)
P1 C31 N31 C36 167.43(10)
C31 N31 C32 C33 -178.98(14)
C36 N31 C32 C33 -57.37(19)
N31 C32 C33 O34 59.7(2)
C32 C33 O34 C35 -59.1(2)
C33 O34 C35 C36 58.08(19)
C32 N31 C36 C35 56.79(17)
C31 N31 C36 C35 179.65(13)
O34 C35 C36 N31 -57.92(18)
